data_2226274
loop_
_publ_author_name
'Yao, Ji-Yuan'

_publ_section_title
;
 3,5-Dicarboxy-2,6-dimethylpyridinium chloride dihydrate
;
_journal_coeditor_code RZ2448
_journal_issue 6
_journal_name_full 'Acta Crystallographica Section E'
_journal_page_first o1365
_journal_paper_doi 10.1107/S1600536810017423
_journal_volume 66
_journal_year 2010
_chemical_formula_iupac 'C9 H10 N O4 +, Cl -, 2H2 O'
_chemical_formula_moiety 'C9 H10 N O4 +, Cl -, 2(H2 O)'
_chemical_formula_sum 'C9 H14 Cl N O6'
_chemical_formula_weight 267.66
_chemical_name_systematic
;
3,5-Dicarboxy-2,6-dimethylpyridinium chloride dihydrate
;
_space_group_IT_number 15
_symmetry_cell_setting monoclinic
_symmetry_space_group_name_Hall '-C 2yc'
_symmetry_space_group_name_H-M 'C 1 2/c 1'
_atom_sites_solution_hydrogens geom
_atom_sites_solution_primary direct
_atom_sites_solution_secondary difmap
_audit_creation_method SHELXL-97
_cell_angle_alpha 90.00
_cell_angle_beta 98.11(3)
_cell_angle_gamma 90.00
_cell_formula_units_Z 4
_cell_length_a 8.2301(10)
_cell_length_b 10.7825(10)
_cell_length_c 13.882(2)
_cell_measurement_reflns_used 1418
_cell_measurement_temperature 293(2)
_cell_measurement_theta_max 27.1133
_cell_measurement_theta_min 3.3102
_cell_volume 1219.6(3)
_computing_cell_refinement '<i>CrystalClear</i> (Rigaku, 2005)'
_computing_data_collection '<i>CrystalClear</i> (Rigaku, 2005)'
_computing_data_reduction '<i>CrystalClear</i> (Rigaku, 2005)'
_computing_molecular_graphics '<i>SHELXTL</i>/<i>PC</i> (Sheldrick, 2008)'
_computing_publication_material '<i>PRPKAPPA</i> (Ferguson, 1999)'
_computing_structure_refinement '<i>SHELXL97</i> (Sheldrick, 2008)'
_computing_structure_solution '<i>SHELXS97</i> (Sheldrick, 2008)'
_diffrn_ambient_temperature 293(2)
_diffrn_detector_area_resol_mean 13.6612
_diffrn_measured_fraction_theta_full 0.997
_diffrn_measured_fraction_theta_max 0.997
_diffrn_measurement_device_type 'Rigaku Mercury2'
_diffrn_measurement_method CCD_Profile_fitting
_diffrn_radiation_monochromator graphite
_diffrn_radiation_source 'fine-focus sealed tube'
_diffrn_radiation_type MoK\a
_diffrn_radiation_wavelength 0.71073
_diffrn_reflns_av_R_equivalents 0.0217
_diffrn_reflns_av_sigmaI/netI 0.0179
_diffrn_reflns_limit_h_max 10
_diffrn_reflns_limit_h_min -10
_diffrn_reflns_limit_k_max 13
_diffrn_reflns_limit_k_min -13
_diffrn_reflns_limit_l_max 17
_diffrn_reflns_limit_l_min -17
_diffrn_reflns_number 5826
_diffrn_reflns_theta_full 27.11
_diffrn_reflns_theta_max 27.11
_diffrn_reflns_theta_min 3.13
_diffrn_standards_number 0
_exptl_absorpt_coefficient_mu 0.330
_exptl_absorpt_correction_T_max 1.0000
_exptl_absorpt_correction_T_min 0.9378
_exptl_absorpt_correction_type multi-scan
_exptl_absorpt_process_details '(<i>CrystalClear</i>; Rigaku, 2005)'
_exptl_crystal_colour Colourless
_exptl_crystal_density_diffrn 1.458
_exptl_crystal_density_method 'not measured'
_exptl_crystal_description Prism
_exptl_crystal_F_000 560
_exptl_crystal_size_max 0.5000
_exptl_crystal_size_mid 0.5000
_exptl_crystal_size_min 0.5000
_refine_diff_density_max 0.255
_refine_diff_density_min -0.209
_refine_ls_extinction_method none
_refine_ls_goodness_of_fit_ref 1.112
_refine_ls_hydrogen_treatment mixed
_refine_ls_matrix_type full
_refine_ls_number_parameters 91
_refine_ls_number_reflns 1353
_refine_ls_number_restraints 0
_refine_ls_restrained_S_all 1.112
_refine_ls_R_factor_all 0.0498
_refine_ls_R_factor_gt 0.0435
_refine_ls_shift/su_max 0.000
_refine_ls_shift/su_mean 0.000
_refine_ls_structure_factor_coef Fsqd
_refine_ls_weighting_details 'calc w=1/[\s^2^(Fo^2^)+(0.0618P)^2^+0.5934P] where P=(Fo^2^+2Fc^2^)/3'
_refine_ls_weighting_scheme calc
_refine_ls_wR_factor_gt 0.1138
_refine_ls_wR_factor_ref 0.1195
_reflns_number_gt 1204
_reflns_number_total 1353
_reflns_threshold_expression I>2sigma(I)
_cod_data_source_file rz2448.cif
_cod_data_source_block I
_cod_original_cell_volume 1219.5(3)
_cod_original_sg_symbol_H-M 'C 2/c'
_cod_database_code 2226274
_cod_database_fobs_code 2226274

loop_
_symmetry_equiv_pos_as_xyz
'x, y, z'
'-x, y, -z+1/2'
'x+1/2, y+1/2, z'
'-x+1/2, y+1/2, -z+1/2'
'-x, -y, -z'
'x, -y, z-1/2'
'-x+1/2, -y+1/2, -z'
'x+1/2, -y+1/2, z-1/2'

loop_
_atom_site_type_symbol
_atom_site_label
_atom_site_fract_x
_atom_site_fract_y
_atom_site_fract_z
_atom_site_U_iso_or_equiv
_atom_site_adp_type
_atom_site_calc_flag
_atom_site_refinement_flags
_atom_site_occupancy
_atom_site_disorder_assembly
_atom_site_disorder_group
Cl Cl1 0.0000 0.47434(6) 0.2500 0.0491(2) Uani d S 1 . .
O O1 0.80009(19) 0.97343(12) 0.46240(10) 0.0527(4) Uani d . 1 . .
H H1 0.7609 1.0230 0.4976 0.079 Uiso calc R 1 . .
N N1 1.0000 0.76737(19) 0.2500 0.0380(4) Uani d S 1 . .
O O1W 0.8401(3) 0.38706(18) 0.42729(16) 0.0882(8) Uani d . 1 . .
C C1 0.8456(2) 1.03196(17) 0.38880(13) 0.0440(4) Uani d . 1 . .
O O2 0.8329(2) 1.14346(13) 0.37602(13) 0.0691(5) Uani d . 1 . .
C C2 0.9224(2) 0.95307(16) 0.31833(12) 0.0388(4) Uani d . 1 . .
C C3 0.9200(2) 0.82364(16) 0.31650(12) 0.0387(4) Uani d . 1 . .
C C4 0.8353(3) 0.73948(19) 0.37910(16) 0.0569(5) Uani d . 1 . .
H H4A 0.8362 0.6563 0.3545 0.085 Uiso calc R 1 . .
H H4B 0.7240 0.7664 0.3784 0.085 Uiso calc R 1 . .
H H4C 0.8915 0.7417 0.4446 0.085 Uiso calc R 1 . .
C C5 1.0000 1.0148(2) 0.2500 0.0395(5) Uani d S 1 . .
H H5 1.0000 1.1011 0.2500 0.047 Uiso calc SR 1 . .
H H1A 1.0000 0.679(4) 0.2500 0.066(9) Uiso d S 1 . .
H H2 0.844(4) 0.315(4) 0.422(2) 0.097(11) Uiso d . 1 . .
H H2A 0.880(4) 0.409(3) 0.380(3) 0.094(10) Uiso d . 1 . .

loop_
_atom_site_aniso_label
_atom_site_aniso_U_11
_atom_site_aniso_U_22
_atom_site_aniso_U_33
_atom_site_aniso_U_12
_atom_site_aniso_U_13
_atom_site_aniso_U_23
Cl1 0.0579(4) 0.0409(4) 0.0525(4) 0.000 0.0217(3) 0.000
O1 0.0749(9) 0.0434(8) 0.0461(8) 0.0062(6) 0.0306(7) -0.0030(5)
N1 0.0476(11) 0.0288(10) 0.0412(11) 0.000 0.0183(8) 0.000
O1W 0.152(2) 0.0408(9) 0.0924(14) -0.0033(10) 0.0889(15) -0.0088(8)
C1 0.0525(10) 0.0364(9) 0.0466(10) -0.0028(7) 0.0190(8) -0.0070(7)
O2 0.1067(13) 0.0324(7) 0.0792(11) -0.0005(7) 0.0505(9) -0.0073(7)
C2 0.0440(9) 0.0346(8) 0.0403(9) -0.0001(6) 0.0149(7) -0.0022(6)
C3 0.0455(9) 0.0335(9) 0.0399(9) -0.0003(6) 0.0160(7) -0.0009(6)
C4 0.0809(14) 0.0382(10) 0.0607(12) -0.0052(9) 0.0414(11) 0.0003(8)
C5 0.0453(12) 0.0294(11) 0.0459(13) 0.000 0.0137(10) 0.000

loop_
_atom_type_symbol
_atom_type_description
_atom_type_scat_dispersion_real
_atom_type_scat_dispersion_imag
_atom_type_scat_source
C C 0.0033 0.0016 'International Tables Vol C Tables 4.2.6.8 and 6.1.1.4'
H H 0.0000 0.0000 'International Tables Vol C Tables 4.2.6.8 and 6.1.1.4'
N N 0.0061 0.0033 'International Tables Vol C Tables 4.2.6.8 and 6.1.1.4'
O O 0.0106 0.0060 'International Tables Vol C Tables 4.2.6.8 and 6.1.1.4'
Cl Cl 0.1484 0.1585 'International Tables Vol C Tables 4.2.6.8 and 6.1.1.4'

loop_
_geom_angle_atom_site_label_1
_geom_angle_atom_site_label_2
_geom_angle_atom_site_label_3
_geom_angle_site_symmetry_1
_geom_angle_site_symmetry_3
_geom_angle
_geom_angle_publ_flag
C1 O1 H1 . . 109.5 ?
C3 N1 C3 . 2_755 126.6(2) ?
C3 N1 H1A . . 116.68(10) ?
C3 N1 H1A 2_755 . 116.68(11) ?
H2 O1W H2A . . 101(3) ?
O2 C1 O1 . . 124.43(16) ?
O2 C1 C2 . . 120.00(16) ?
O1 C1 C2 . . 115.55(16) ?
C5 C2 C3 . . 118.33(15) ?
C5 C2 C1 . . 116.78(16) ?
C3 C2 C1 . . 124.89(15) ?
N1 C3 C2 . . 117.01(15) ?
N1 C3 C4 . . 115.88(16) ?
C2 C3 C4 . . 127.09(15) ?
C3 C4 H4A . . 109.5 ?
C3 C4 H4B . . 109.5 ?
H4A C4 H4B . . 109.5 ?
C3 C4 H4C . . 109.5 ?
H4A C4 H4C . . 109.5 ?
H4B C4 H4C . . 109.5 ?
C2 C5 C2 2_755 . 122.6(2) ?
C2 C5 H5 2_755 . 118.7 ?
C2 C5 H5 . . 118.7 ?

loop_
_geom_bond_atom_site_label_1
_geom_bond_atom_site_label_2
_geom_bond_site_symmetry_2
_geom_bond_distance
_geom_bond_publ_flag
O1 C1 . 1.300(2) ?
O1 H1 . 0.8200 ?
N1 C3 . 1.3513(18) ?
N1 C3 2_755 1.3513(18) ?
N1 H1A . 0.95(4) ?
O1W H2 . 0.79(4) ?
O1W H2A . 0.81(4) ?
C1 O2 . 1.218(2) ?
C1 C2 . 1.501(2) ?
C2 C5 . 1.386(2) ?
C2 C3 . 1.396(3) ?
C3 C4 . 1.495(2) ?
C4 H4A . 0.9600 ?
C4 H4B . 0.9600 ?
C4 H4C . 0.9600 ?
C5 C2 2_755 1.386(2) ?
C5 H5 . 0.9300 ?

loop_
_geom_hbond_atom_site_label_D
_geom_hbond_atom_site_label_H
_geom_hbond_atom_site_label_A
_geom_hbond_site_symmetry_A
_geom_hbond_distance_DH
_geom_hbond_distance_HA
_geom_hbond_distance_DA
_geom_hbond_angle_DHA
O1 H1 O1W 7_666 0.82 1.72 2.537(2) 172.8
N1 H1A Cl1 1_655 0.95(4) 2.21(4) 3.160(2) 180.0000(10)
O1W H2 O2 1_545 0.79(4) 1.95(4) 2.720(2) 166(3)
O1W H2A Cl1 1_655 0.81(4) 2.29(4) 3.096(2) 177(3)
